data_7022826
loop_
_publ_author_name
'Chandrasekhar, Vadapalli'
'Narayanan, Ramakirushnan Suriya'

_publ_section_title
;
 Metalation studies of 3- and 4-pyridyloxycyclophosphazenes:
 metallamacrocycles to coordination polymers.
;
_journal_issue 18
_journal_name_full 'Dalton transactions (Cambridge, England : 2003)'
_journal_page_first 6619
_journal_page_last 6632
_journal_paper_doi 10.1039/c3dt33084b
_journal_volume 42
_journal_year 2013
_chemical_formula_moiety '0.5(C136 H96 Cd2 N24 O36 P12), C H2 Cl2'
_chemical_formula_sum 'C69 H50 Cd Cl2 N12 O18 P6'
_chemical_formula_weight 1704.33
_chemical_name_systematic
;
?
;
_space_group_crystal_system orthorhombic
_space_group_IT_number 56
_space_group_name_Hall '-P 2ab 2ac'
_space_group_name_H-M_alt 'P c c n'
_symmetry_space_group_name_Hall '-P 2ab 2ac'
_symmetry_space_group_name_H-M 'P c c n'
_atom_sites_solution_hydrogens geom
_atom_sites_solution_primary direct
_atom_sites_solution_secondary difmap
_audit_creation_date 2012-06-22
_audit_creation_method
;
Olex2 1.1
(compiled 2011.11.01 svn.r2039, GUI svn.r3906)
;
_cell_angle_alpha 90.00
_cell_angle_beta 90.00
_cell_angle_gamma 90.00
_cell_formula_units_Z 4
_cell_length_a 31.874(5)
_cell_length_b 11.337(5)
_cell_length_c 21.874(5)
_cell_measurement_reflns_used 5780
_cell_measurement_temperature 293(2)
_cell_measurement_theta_max 24.953
_cell_measurement_theta_min 2.257
_cell_volume 7904(4)
_computing_cell_refinement 'SAINT v6.45A (Bruker, 2003)'
_computing_data_collection 'Bruker Smart'
_computing_data_reduction 'SAINT v6.45A (Bruker, 2003)'
_computing_molecular_graphics
;
O. V. Dolomanov, L. J. Bourhis, R. J. Gildea, J. A. K. Howard and H. Puschmann,
OLEX2: a complete structure solution, refinement and analysis program.
J. Appl. Cryst. (2009). 42, 339-341.
;
_computing_publication_material
;
O. V. Dolomanov, L. J. Bourhis, R. J. Gildea, J. A. K. Howard and H. Puschmann,
OLEX2: a complete structure solution, refinement and analysis program.
J. Appl. Cryst. (2009). 42, 339-341.
;
_computing_structure_refinement
;
XL, G.M. Sheldrick, Acta Cryst.
(2008). A64, 112-122
;
_computing_structure_solution 'SHELXS-97 (Sheldrick, 1990)'
_diffrn_ambient_temperature 293(2)
_diffrn_measured_fraction_theta_full 0.997
_diffrn_measured_fraction_theta_max 0.997
_diffrn_measurement_device_type 'Bruker P4'
_diffrn_measurement_method '\w scans'
_diffrn_radiation_monochromator graphite
_diffrn_radiation_type 'MO K\a'
_diffrn_radiation_wavelength 0.71073
_diffrn_reflns_av_R_equivalents 0.0000
_diffrn_reflns_av_unetI/netI 0.0510
_diffrn_reflns_limit_h_max 38
_diffrn_reflns_limit_h_min 0
_diffrn_reflns_limit_k_max 13
_diffrn_reflns_limit_k_min 0
_diffrn_reflns_limit_l_max 26
_diffrn_reflns_limit_l_min 0
_diffrn_reflns_number 7347
_diffrn_reflns_theta_full 25.00
_diffrn_reflns_theta_max 25.50
_diffrn_reflns_theta_min 2.12
_diffrn_source 'fine-focus sealed tube'
_diffrn_source_current 25.0
_diffrn_source_power 1.125
_diffrn_source_voltage 45.0
_exptl_absorpt_coefficient_mu 0.538
_exptl_absorpt_correction_T_max 1
_exptl_absorpt_correction_T_min 0.492931
_exptl_absorpt_correction_type multi-scan
_exptl_absorpt_process_details
;
SADABS v.2.10 (Bruker,2003) was used for absorption correction.
R(int) was 0.0686 before and 0.0382 after correction.
The Ratio of minimum to maximum transmission is 0.4929.
The \l/2 correction factor is 0.0015.
;
_exptl_crystal_colour colorless
_exptl_crystal_density_diffrn 1.432
_exptl_crystal_density_method 'not measured'
_exptl_crystal_description block
_exptl_crystal_F_000 3456
_exptl_crystal_size_max 0.12
_exptl_crystal_size_mid 0.11
_exptl_crystal_size_min 0.08
_platon_squeeze_details
;
;
_refine_diff_density_max 1.363
_refine_diff_density_min -1.209
_refine_diff_density_rms 0.140
_refine_ls_extinction_method none
_refine_ls_goodness_of_fit_ref 1.051
_refine_ls_hydrogen_treatment constr
_refine_ls_matrix_type full
_refine_ls_number_parameters 488
_refine_ls_number_reflns 7347
_refine_ls_number_restraints 0
_refine_ls_restrained_S_all 1.051
_refine_ls_R_factor_all 0.0911
_refine_ls_R_factor_gt 0.0741
_refine_ls_shift/su_max 0.001
_refine_ls_shift/su_mean 0.000
_refine_ls_structure_factor_coef Fsqd
_refine_ls_weighting_details 'calc w=1/[\s^2^(Fo^2^)+(0.1255P)^2^+19.9690P] where P=(Fo^2^+2Fc^2^)/3'
_refine_ls_weighting_scheme calc
_refine_ls_wR_factor_gt 0.2090
_refine_ls_wR_factor_ref 0.2224
_reflns_number_gt 5390
_reflns_number_total 7347
_reflns_threshold_expression >2sigma(I)
_cod_data_source_file c3dt33084b.txt
_cod_data_source_block 908597
_cod_original_cell_volume 7904.3
_cod_database_code 7022826

loop_
_space_group_symop_id
_space_group_symop_operation_xyz
1 'x, y, z'
2 '-x+1/2, -y+1/2, z'
3 'x+1/2, -y, -z+1/2'
4 '-x, y+1/2, -z+1/2'
5 '-x, -y, -z'
6 'x-1/2, y-1/2, -z'
7 '-x-1/2, y, z-1/2'
8 'x, -y-1/2, z-1/2'

loop_
_atom_site_label
_atom_site_type_symbol
_atom_site_fract_x
_atom_site_fract_y
_atom_site_fract_z
_atom_site_U_iso_or_equiv
_atom_site_adp_type
_atom_site_occupancy
_atom_site_symmetry_multiplicity
_atom_site_calc_flag
_atom_site_refinement_flags
Cd1 Cd 0.2500 1.2500 0.07348(3) 0.0367(2) Uani 1 2 d S
N6 N 0.3453(2) 1.2169(7) 0.0738(3) 0.0618(17) Uani 1 1 d .
O7 O 0.3276(2) 1.2879(6) 0.1115(3) 0.0840(19) Uani 1 1 d .
O8 O 0.38208(17) 1.1877(7) 0.0804(3) 0.0801(18) Uani 1 1 d .
O9 O 0.32257(19) 1.1765(5) 0.0331(3) 0.0795(18) Uani 1 1 d .
P1 P 0.31398(4) 0.82498(10) 0.32884(6) 0.0242(3) Uani 1 1 d .
P2 P 0.39442(4) 0.89693(11) 0.30203(7) 0.0273(3) Uani 1 1 d .
P3 P 0.36957(4) 0.66836(11) 0.27794(7) 0.0280(3) Uani 1 1 d .
N1 N 0.34943(14) 0.9215(3) 0.3294(2) 0.0304(10) Uani 1 1 d .
N2 N 0.40391(14) 0.7678(4) 0.2781(2) 0.0349(11) Uani 1 1 d .
N3 N 0.32446(13) 0.6989(4) 0.3036(2) 0.0287(10) Uani 1 1 d .
O1 O 0.27272(10) 0.8777(3) 0.29775(16) 0.0261(8) Uani 1 1 d .
O2 O 0.29592(11) 0.8061(3) 0.39607(17) 0.0311(8) Uani 1 1 d .
O3 O 0.43095(11) 0.9275(3) 0.34873(18) 0.0335(9) Uani 1 1 d .
O4 O 0.39956(10) 0.9928(3) 0.24966(17) 0.0281(8) Uani 1 1 d .
O6 O 0.38980(11) 0.5609(3) 0.31441(18) 0.0309(8) Uani 1 1 d .
O5 O 0.36287(11) 0.6156(3) 0.21147(18) 0.0311(8) Uani 1 1 d .
C11 C 0.43614(16) 1.0438(5) 0.3692(3) 0.0323(12) Uani 1 1 d .
C12 C 0.42712(18) 1.0702(6) 0.4281(3) 0.0415(14) Uani 1 1 d .
H12 H 0.4160 1.0125 0.4536 0.050 Uiso 1 1 calc R
C13 C 0.4344(2) 1.1828(6) 0.4507(3) 0.0513(17) Uani 1 1 d .
H13 H 0.4284 1.2014 0.4912 0.062 Uiso 1 1 calc R
C14 C 0.4508(2) 1.2671(6) 0.4113(3) 0.0498(17) Uani 1 1 d .
H14 H 0.4550 1.3436 0.4253 0.060 Uiso 1 1 calc R
C15 C 0.46071(18) 1.2398(5) 0.3522(3) 0.0396(14) Uani 1 1 d .
H15 H 0.4723 1.2979 0.3274 0.048 Uiso 1 1 calc R
C16 C 0.45404(16) 1.1273(5) 0.3278(3) 0.0338(13) Uani 1 1 d .
C17 C 0.46441(16) 1.0988(4) 0.2655(3) 0.0305(12) Uani 1 1 d .
C18 C 0.50113(17) 1.1414(5) 0.2377(3) 0.0383(14) Uani 1 1 d .
H18 H 0.5200 1.1846 0.2611 0.046 Uiso 1 1 calc R
C19 C 0.51014(17) 1.1212(6) 0.1767(3) 0.0401(14) Uani 1 1 d .
H19 H 0.5343 1.1525 0.1594 0.048 Uiso 1 1 calc R
C20 C 0.48257(19) 1.0531(5) 0.1410(3) 0.0411(14) Uani 1 1 d .
H20 H 0.4884 1.0391 0.1000 0.049 Uiso 1 1 calc R
C21 C 0.44697(17) 1.0076(5) 0.1673(3) 0.0345(13) Uani 1 1 d .
H21 H 0.4287 0.9618 0.1442 0.041 Uiso 1 1 calc R
C22 C 0.43851(15) 1.0300(4) 0.2274(3) 0.0269(11) Uani 1 1 d .
C23 C 0.37399(15) 0.4472(4) 0.3083(3) 0.0297(12) Uani 1 1 d .
C24 C 0.35370(17) 0.3985(5) 0.3596(3) 0.0400(14) Uani 1 1 d .
H24 H 0.3493 0.4424 0.3950 0.048 Uiso 1 1 calc R
C25 C 0.34041(17) 0.2811(5) 0.3551(4) 0.0458(17) Uani 1 1 d .
H25 H 0.3276 0.2457 0.3886 0.055 Uiso 1 1 calc R
C26 C 0.34585(18) 0.2171(5) 0.3024(3) 0.0398(14) Uani 1 1 d .
H26 H 0.3361 0.1400 0.3001 0.048 Uiso 1 1 calc R
C27 C 0.36611(17) 0.2680(4) 0.2526(3) 0.0378(14) Uani 1 1 d .
H27 H 0.3703 0.2233 0.2174 0.045 Uiso 1 1 calc R
C28 C 0.38027(16) 0.3844(4) 0.2540(3) 0.0327(12) Uani 1 1 d .
C29 C 0.40316(17) 0.4381(4) 0.2019(3) 0.0330(12) Uani 1 1 d .
C30 C 0.43389(18) 0.3766(5) 0.1699(3) 0.0395(14) Uani 1 1 d .
H30 H 0.4396 0.2991 0.1811 0.047 Uiso 1 1 calc R
C31 C 0.45610(19) 0.4258(5) 0.1223(3) 0.0460(16) Uani 1 1 d .
H31 H 0.4770 0.3833 0.1025 0.055 Uiso 1 1 calc R
C32 C 0.4463(2) 0.5434(5) 0.1040(3) 0.0446(15) Uani 1 1 d .
H32 H 0.4600 0.5778 0.0710 0.053 Uiso 1 1 calc R
C33 C 0.41632(19) 0.6053(5) 0.1358(3) 0.0399(14) Uani 1 1 d .
H33 H 0.4104 0.6829 0.1252 0.048 Uiso 1 1 calc R
C34 C 0.39526(16) 0.5532(5) 0.1830(3) 0.0307(12) Uani 1 1 d .
C1 C 0.27044(16) 0.9537(4) 0.2491(2) 0.0278(11) Uani 1 1 d .
C5 C 0.29878(19) 0.9526(5) 0.2014(3) 0.0406(14) Uani 1 1 d .
H5 H 0.3215 0.9012 0.2011 0.049 Uiso 1 1 calc R
C4 C 0.2919(2) 1.0321(5) 0.1535(3) 0.0430(15) Uani 1 1 d .
H4 H 0.3106 1.0320 0.1209 0.052 Uiso 1 1 calc R
C3 C 0.23323(18) 1.1069(5) 0.2004(3) 0.0330(12) Uani 1 1 d .
H3 H 0.2110 1.1600 0.2007 0.040 Uiso 1 1 calc R
C2 C 0.23726(17) 1.0319(4) 0.2484(3) 0.0325(12) Uani 1 1 d .
H2 H 0.2180 1.0332 0.2804 0.039 Uiso 1 1 calc R
N4 N 0.25964(15) 1.1087(4) 0.1523(2) 0.0353(11) Uani 1 1 d .
C6 C 0.28551(17) 0.9054(5) 0.4310(2) 0.0319(12) Uani 1 1 d .
C7 C 0.2495(2) 0.9679(6) 0.4220(3) 0.0466(16) Uani 1 1 d .
H7 H 0.2310 0.9476 0.3909 0.056 Uiso 1 1 calc R
C8 C 0.1974(2) 1.0341(6) 0.0127(3) 0.0450(15) Uani 1 1 d .
H8 H 0.1793 1.0563 0.0441 0.054 Uiso 1 1 calc R
C9 C 0.2589(2) 1.0621(7) -0.0398(3) 0.0558(19) Uani 1 1 d .
H9 H 0.2837 1.1042 -0.0456 0.067 Uiso 1 1 calc R
C10 C 0.31353(18) 0.9404(6) 0.4763(3) 0.0411(14) Uani 1 1 d .
H10 H 0.3389 0.9013 0.4818 0.049 Uiso 1 1 calc R
N5 N 0.23334(17) 1.0952(5) 0.0046(2) 0.0417(12) Uani 1 1 d .
C35 C 0.2500 0.7500 0.0855(6) 0.097(5) Uani 1 2 d S
H35A H 0.2635 0.8080 0.0595 0.116 Uiso 0.50 1 calc PR
H35B H 0.2365 0.6920 0.0595 0.116 Uiso 0.50 1 calc PR
Cl1 Cl 0.28793(8) 0.6803(2) 0.13204(12) 0.0870(7) Uani 1 1 d .

loop_
_atom_site_aniso_label
_atom_site_aniso_U_11
_atom_site_aniso_U_22
_atom_site_aniso_U_33
_atom_site_aniso_U_23
_atom_site_aniso_U_13
_atom_site_aniso_U_12
Cd1 0.0520(4) 0.0334(3) 0.0248(3) 0.000 0.000 0.0056(3)
N6 0.053(4) 0.086(5) 0.046(4) 0.018(3) -0.010(3) -0.019(4)
O7 0.085(4) 0.106(5) 0.061(4) 0.037(3) 0.023(3) 0.025(4)
O8 0.040(3) 0.124(5) 0.076(4) -0.013(4) -0.009(3) -0.002(3)
O9 0.076(4) 0.090(4) 0.072(4) 0.016(3) -0.028(3) -0.026(3)
P1 0.0156(6) 0.0165(6) 0.0405(8) 0.0008(5) 0.0020(5) -0.0006(4)
P2 0.0178(7) 0.0172(6) 0.0469(8) 0.0023(6) 0.0023(6) -0.0010(5)
P3 0.0197(7) 0.0163(6) 0.0481(8) 0.0034(5) 0.0040(6) 0.0013(5)
N1 0.028(2) 0.0140(19) 0.049(3) 0.0016(18) 0.001(2) -0.0035(17)
N2 0.023(2) 0.023(2) 0.059(3) 0.003(2) 0.010(2) 0.0031(17)
N3 0.021(2) 0.019(2) 0.046(3) -0.0012(19) 0.000(2) -0.0031(17)
O1 0.0144(17) 0.0223(17) 0.042(2) 0.0043(15) 0.0028(15) 0.0019(13)
O2 0.030(2) 0.0261(18) 0.037(2) 0.0018(16) 0.0032(16) -0.0015(15)
O3 0.0248(19) 0.0257(18) 0.050(2) 0.0083(17) -0.0042(17) -0.0020(15)
O4 0.0189(18) 0.0202(17) 0.045(2) 0.0038(15) -0.0023(16) 0.0009(13)
O6 0.0211(18) 0.0223(18) 0.049(2) 0.0052(16) 0.0032(16) 0.0006(14)
O5 0.0205(18) 0.0194(17) 0.054(2) 0.0036(16) 0.0014(17) 0.0026(14)
C11 0.021(3) 0.027(3) 0.048(3) 0.003(2) -0.007(2) -0.005(2)
C12 0.024(3) 0.048(3) 0.053(4) 0.004(3) -0.006(3) -0.006(3)
C13 0.041(4) 0.056(4) 0.056(4) -0.015(3) -0.008(3) 0.000(3)
C14 0.039(4) 0.048(4) 0.063(4) -0.021(3) -0.009(3) -0.015(3)
C15 0.027(3) 0.031(3) 0.061(4) 0.001(3) -0.007(3) -0.011(2)
C16 0.014(2) 0.033(3) 0.055(4) 0.006(3) -0.007(2) -0.001(2)
C17 0.019(3) 0.024(3) 0.048(3) 0.010(2) -0.001(2) 0.001(2)
C18 0.022(3) 0.037(3) 0.056(4) 0.006(3) -0.002(3) -0.004(2)
C19 0.017(3) 0.047(3) 0.056(4) 0.005(3) 0.004(3) -0.005(2)
C20 0.038(3) 0.041(3) 0.045(3) 0.004(3) 0.011(3) 0.009(3)
C21 0.028(3) 0.028(3) 0.047(4) 0.005(2) 0.004(2) -0.001(2)
C22 0.016(2) 0.017(2) 0.048(3) 0.005(2) 0.005(2) 0.0010(18)
C23 0.014(2) 0.014(2) 0.061(4) 0.006(2) 0.001(2) 0.0018(18)
C24 0.028(3) 0.025(3) 0.067(4) 0.008(3) 0.006(3) 0.002(2)
C25 0.020(3) 0.027(3) 0.090(5) 0.021(3) 0.010(3) 0.003(2)
C26 0.032(3) 0.020(3) 0.067(4) 0.005(3) 0.007(3) -0.002(2)
C27 0.026(3) 0.024(3) 0.063(4) 0.000(3) 0.001(3) 0.003(2)
C28 0.015(2) 0.024(3) 0.059(4) 0.001(2) 0.000(2) 0.008(2)
C29 0.026(3) 0.019(2) 0.054(3) -0.010(2) 0.004(2) -0.004(2)
C30 0.038(3) 0.021(3) 0.059(4) -0.002(3) 0.005(3) 0.005(2)
C31 0.035(3) 0.041(3) 0.063(4) -0.019(3) 0.009(3) 0.001(3)
C32 0.042(4) 0.038(3) 0.054(4) -0.007(3) 0.017(3) -0.008(3)
C33 0.043(3) 0.024(3) 0.053(4) -0.002(2) 0.007(3) -0.003(2)
C34 0.025(3) 0.027(3) 0.040(3) -0.007(2) 0.007(2) 0.001(2)
C1 0.026(3) 0.020(2) 0.037(3) -0.003(2) 0.005(2) -0.003(2)
C5 0.038(3) 0.034(3) 0.049(4) -0.006(3) 0.001(3) 0.018(2)
C4 0.046(4) 0.044(3) 0.039(3) 0.001(3) 0.015(3) 0.011(3)
C3 0.031(3) 0.026(3) 0.042(3) 0.000(2) 0.003(2) 0.008(2)
C2 0.032(3) 0.027(3) 0.039(3) 0.005(2) 0.011(2) -0.001(2)
N4 0.043(3) 0.030(2) 0.033(2) 0.000(2) 0.005(2) 0.009(2)
C6 0.034(3) 0.032(3) 0.030(3) 0.000(2) 0.002(2) 0.005(2)
C7 0.041(4) 0.053(4) 0.046(4) -0.012(3) -0.017(3) 0.010(3)
C8 0.042(4) 0.064(4) 0.029(3) 0.001(3) 0.012(3) -0.001(3)
C9 0.058(4) 0.065(4) 0.044(4) -0.020(3) 0.020(3) -0.030(4)
C10 0.027(3) 0.051(4) 0.045(3) 0.000(3) -0.004(3) 0.009(3)
N5 0.048(3) 0.047(3) 0.030(3) -0.007(2) 0.004(2) -0.003(2)
C35 0.112(12) 0.132(14) 0.047(7) 0.000 0.000 -0.045(10)
Cl1 0.0791(15) 0.0815(15) 0.1003(18) -0.0220(13) 0.0144(13) -0.0094(12)

loop_
_atom_type_symbol
_atom_type_description
_atom_type_scat_dispersion_real
_atom_type_scat_dispersion_imag
_atom_type_scat_source
C C 0.0033 0.0016 'International Tables Vol C Tables 4.2.6.8 and 6.1.1.4'
H H 0.0000 0.0000 'International Tables Vol C Tables 4.2.6.8 and 6.1.1.4'
N N 0.0061 0.0033 'International Tables Vol C Tables 4.2.6.8 and 6.1.1.4'
O O 0.0106 0.0060 'International Tables Vol C Tables 4.2.6.8 and 6.1.1.4'
P P 0.1023 0.0942 'International Tables Vol C Tables 4.2.6.8 and 6.1.1.4'
Cd Cd -0.8075 1.2024 'International Tables Vol C Tables 4.2.6.8 and 6.1.1.4'
Cl Cl 0.1484 0.1585 'International Tables Vol C Tables 4.2.6.8 and 6.1.1.4'

loop_
_geom_angle_atom_site_label_1
_geom_angle_atom_site_label_2
_geom_angle_atom_site_label_3
_geom_angle
_geom_angle_site_symmetry_1
_geom_angle_site_symmetry_3
O7 Cd1 O7 143.4(2) 2_575 .
O9 Cd1 O7 152.0(2) 2_575 .
O9 Cd1 O7 47.93(19) . .
O9 Cd1 O7 47.9(2) 2_575 2_575
O9 Cd1 O7 152.0(2) . 2_575
O9 Cd1 O9 140.5(2) . 2_575
N4 Cd1 O7 77.48(19) 2_575 .
N4 Cd1 O7 76.13(17) . .
N4 Cd1 O7 77.48(19) . 2_575
N4 Cd1 O7 76.13(17) 2_575 2_575
N4 Cd1 O9 85.17(17) 2_575 2_575
N4 Cd1 O9 85.17(17) . .
N4 Cd1 O9 125.13(17) . 2_575
N4 Cd1 O9 125.14(17) 2_575 .
N4 Cd1 N4 86.8(2) 2_575 .
N4 Cd1 N5 158.65(18) . 2_575
N4 Cd1 N5 89.50(17) . .
N4 Cd1 N5 89.50(17) 2_575 2_575
N4 Cd1 N5 158.65(18) 2_575 .
N5 Cd1 O7 82.54(18) . 2_575
N5 Cd1 O7 121.9(2) 2_575 2_575
N5 Cd1 O7 121.9(2) . .
N5 Cd1 O7 82.54(18) 2_575 .
N5 Cd1 O9 75.38(18) 2_575 2_575
N5 Cd1 O9 79.80(18) . 2_575
N5 Cd1 O9 79.80(18) 2_575 .
N5 Cd1 O9 75.38(18) . .
N5 Cd1 N5 101.2(2) . 2_575
O8 N6 O7 121.0(7) . .
O8 N6 O9 123.1(8) . .
O9 N6 O7 115.8(7) . .
N6 O7 Cd1 96.2(5) . .
N6 O9 Cd1 99.1(5) . .
N1 P1 O1 109.5(2) . .
N1 P1 O2 110.2(2) . .
N3 P1 N1 118.9(2) . .
N3 P1 O1 111.5(2) . .
N3 P1 O2 106.2(2) . .
O2 P1 O1 98.39(19) . .
N1 P2 N2 117.5(2) . .
N1 P2 O3 112.5(2) . .
N1 P2 O4 104.3(2) . .
N2 P2 O3 105.9(2) . .
N2 P2 O4 112.0(2) . .
O3 P2 O4 103.85(19) . .
N2 P3 N3 118.4(2) . .
N2 P3 O6 105.4(2) . .
N2 P3 O5 111.5(2) . .
N3 P3 O6 111.0(2) . .
N3 P3 O5 106.6(2) . .
O5 P3 O6 103.0(2) . .
P1 N1 P2 121.8(3) . .
P3 N2 P2 122.0(3) . .
P1 N3 P3 121.2(3) . .
C1 O1 P1 127.6(3) . .
C6 O2 P1 118.7(3) . .
C11 O3 P2 119.8(3) . .
C22 O4 P2 123.3(3) . .
C23 O6 P3 120.9(3) . .
C34 O5 P3 120.0(3) . .
O3 C11 C16 117.9(5) . .
C12 C11 O3 119.2(5) . .
C12 C11 C16 122.8(5) . .
C11 C12 H12 119.7 . .
C11 C12 C13 120.5(6) . .
C13 C12 H12 119.7 . .
C12 C13 H13 120.9 . .
C12 C13 C14 118.2(7) . .
C14 C13 H13 120.9 . .
C13 C14 H14 119.4 . .
C15 C14 C13 121.3(6) . .
C15 C14 H14 119.4 . .
C14 C15 H15 118.9 . .
C14 C15 C16 122.2(6) . .
C16 C15 H15 118.9 . .
C11 C16 C17 122.9(5) . .
C15 C16 C11 115.0(5) . .
C15 C16 C17 122.1(5) . .
C18 C17 C16 121.6(5) . .
C18 C17 C22 115.0(5) . .
C22 C17 C16 123.4(5) . .
C17 C18 H18 118.9 . .
C19 C18 C17 122.2(5) . .
C19 C18 H18 118.9 . .
C18 C19 H19 120.1 . .
C18 C19 C20 119.8(5) . .
C20 C19 H19 120.1 . .
C19 C20 H20 120.3 . .
C21 C20 C19 119.4(6) . .
C21 C20 H20 120.3 . .
C20 C21 H21 120.1 . .
C22 C21 C20 119.7(5) . .
C22 C21 H21 120.1 . .
O4 C22 C17 118.8(5) . .
C21 C22 O4 117.0(5) . .
C21 C22 C17 123.8(5) . .
O6 C23 C24 116.9(5) . .
O6 C23 C28 120.1(5) . .
C28 C23 C24 122.9(5) . .
C23 C24 H24 121.5 . .
C25 C24 C23 117.0(6) . .
C25 C24 H24 121.5 . .
C24 C25 H25 119.2 . .
C26 C25 C24 121.6(6) . .
C26 C25 H25 119.2 . .
C25 C26 H26 120.1 . .
C25 C26 C27 119.8(5) . .
C27 C26 H26 120.1 . .
C26 C27 H27 119.2 . .
C26 C27 C28 121.7(6) . .
C28 C27 H27 119.2 . .
C23 C28 C29 120.9(5) . .
C27 C28 C23 117.0(5) . .
C27 C28 C29 122.1(5) . .
C30 C29 C28 121.8(5) . .
C34 C29 C28 121.7(5) . .
C34 C29 C30 116.6(5) . .
C29 C30 H30 118.7 . .
C31 C30 C29 122.6(5) . .
C31 C30 H30 118.7 . .
C30 C31 H31 120.7 . .
C30 C31 C32 118.5(5) . .
C32 C31 H31 120.7 . .
C31 C32 H32 120.4 . .
C33 C32 C31 119.2(6) . .
C33 C32 H32 120.4 . .
C32 C33 H33 119.9 . .
C34 C33 C32 120.3(5) . .
C34 C33 H33 119.9 . .
C29 C34 O5 118.3(5) . .
C33 C34 O5 118.8(5) . .
C33 C34 C29 122.8(5) . .
O1 C1 C5 123.1(5) . .
O1 C1 C2 116.9(4) . .
C2 C1 C5 119.9(5) . .
C1 C5 H5 121.4 . .
C1 C5 C4 117.2(5) . .
C4 C5 H5 121.4 . .
C5 C4 H4 118.3 . .
N4 C4 C5 123.4(5) . .
N4 C4 H4 118.3 . .
C2 C3 H3 118.2 . .
N4 C3 H3 118.2 . .
N4 C3 C2 123.7(5) . .
C1 C2 H2 120.6 . .
C3 C2 C1 118.9(5) . .
C3 C2 H2 120.6 . .
C4 N4 Cd1 123.3(4) . .
C4 N4 C3 116.8(5) . .
C3 N4 Cd1 119.8(3) . .
C7 C6 O2 122.6(5) . .
C7 C6 C10 119.6(5) . .
C10 C6 O2 117.8(5) . .
C6 C7 H7 120.7 . .
C6 C7 C9 118.6(6) . 7_656
C9 C7 H7 120.7 7_656 .
C10 C8 H8 118.8 7_655 .
N5 C8 H8 118.8 . .
N5 C8 C10 122.4(5) . 7_655
C7 C9 H9 118.6 7_655 .
N5 C9 C7 122.9(6) . 7_655
N5 C9 H9 118.6 . .
C6 C10 H10 120.9 . .
C8 C10 C6 118.1(5) 7_656 .
C8 C10 H10 120.9 7_656 .
C8 N5 Cd1 119.0(4) . .
C9 N5 Cd1 122.5(4) . .
C9 N5 C8 118.3(5) . .
H35A C35 H35B 108.2 . .
Cl1 C35 H35A 109.7 2_565 .
Cl1 C35 H35A 109.7 . .
Cl1 C35 H35B 109.7 2_565 .
Cl1 C35 H35B 109.7 . .
Cl1 C35 Cl1 109.7(7) 2_565 .

loop_
_geom_bond_atom_site_label_1
_geom_bond_atom_site_label_2
_geom_bond_distance
_geom_bond_site_symmetry_2
Cd1 O7 2.644(7) .
Cd1 O7 2.644(7) 2_575
Cd1 O9 2.613(7) 2_575
Cd1 O9 2.613(7) .
Cd1 N4 2.374(5) .
Cd1 N4 2.374(5) 2_575
Cd1 N5 2.374(5) .
Cd1 N5 2.374(5) 2_575
N6 O7 1.284(9) .
N6 O8 1.225(9) .
N6 O9 1.236(8) .
P1 N1 1.573(4) .
P1 N3 1.568(4) .
P1 O1 1.597(3) .
P1 O2 1.594(4) .
P2 N1 1.579(5) .
P2 N2 1.584(4) .
P2 O3 1.587(4) .
P2 O4 1.587(4) .
P3 N2 1.571(5) .
P3 N3 1.582(4) .
P3 O6 1.592(4) .
P3 O5 1.587(4) .
O1 C1 1.371(6) .
O2 C6 1.400(6) .
O3 C11 1.403(6) .
O4 C22 1.399(6) .
O6 C23 1.391(6) .
O5 C34 1.398(6) .
C11 C12 1.352(8) .
C11 C16 1.429(8) .
C12 H12 0.9300 .
C12 C13 1.389(9) .
C13 H13 0.9300 .
C13 C14 1.389(10) .
C14 H14 0.9300 .
C14 C15 1.365(10) .
C15 H15 0.9300 .
C15 C16 1.399(8) .
C16 C17 1.439(8) .
C17 C18 1.405(8) .
C17 C22 1.409(8) .
C18 H18 0.9300 .
C18 C19 1.385(9) .
C19 H19 0.9300 .
C19 C20 1.406(9) .
C20 H20 0.9300 .
C20 C21 1.373(8) .
C21 H21 0.9300 .
C21 C22 1.367(8) .
C23 C24 1.409(8) .
C23 C28 1.399(8) .
C24 H24 0.9300 .
C24 C25 1.400(8) .
C25 H25 0.9300 .
C25 C26 1.372(10) .
C26 H26 0.9300 .
C26 C27 1.393(9) .
C27 H27 0.9300 .
C27 C28 1.395(7) .
C28 C29 1.483(8) .
C29 C30 1.392(8) .
C29 C34 1.392(8) .
C30 H30 0.9300 .
C30 C31 1.377(9) .
C31 H31 0.9300 .
C31 C32 1.427(9) .
C32 H32 0.9300 .
C32 C33 1.374(8) .
C33 H33 0.9300 .
C33 C34 1.364(8) .
C1 C5 1.381(8) .
C1 C2 1.380(8) .
C5 H5 0.9300 .
C5 C4 1.398(9) .
C4 H4 0.9300 .
C4 N4 1.346(7) .
C3 H3 0.9300 .
C3 C2 1.357(8) .
C3 N4 1.348(7) .
C2 H2 0.9300 .
C6 C7 1.364(8) .
C6 C10 1.393(8) .
C7 H7 0.9300 .
C7 C9 1.382(9) 7_656
C8 H8 0.9300 .
C8 C10 1.371(9) 7_655
C8 N5 1.351(8) .
C9 C7 1.382(9) 7_655
C9 H9 0.9300 .
C9 N5 1.322(8) .
C10 C8 1.371(9) 7_656
C10 H10 0.9300 .
C35 H35A 0.9700 .
C35 H35B 0.9700 .
C35 Cl1 1.767(8) 2_565
C35 Cl1 1.767(8) .

loop_
_geom_torsion_atom_site_label_1
_geom_torsion_atom_site_label_2
_geom_torsion_atom_site_label_3
_geom_torsion_atom_site_label_4
_geom_torsion
_geom_torsion_site_symmetry_1
_geom_torsion_site_symmetry_4
O7 Cd1 O7 N6 135.8(4) 2_575 .
O7 Cd1 O9 N6 -121.6(5) 2_575 .
O7 Cd1 O9 N6 5.6(4) . .
O7 Cd1 N4 C4 -53.4(5) . .
O7 Cd1 N4 C4 152.3(5) 2_575 .
O7 Cd1 N4 C3 -31.2(4) 2_575 .
O7 Cd1 N4 C3 123.1(5) . .
O7 Cd1 N5 C8 141.3(4) . .
O7 Cd1 N5 C8 -9.4(5) 2_575 .
O7 Cd1 N5 C9 -35.2(6) . .
O7 Cd1 N5 C9 174.1(6) 2_575 .
O7 N6 O9 Cd1 -9.6(7) . .
O8 N6 O7 Cd1 -167.2(6) . .
O8 N6 O9 Cd1 166.9(6) . .
O9 Cd1 O7 N6 -5.4(4) . .
O9 Cd1 O7 N6 -126.4(5) 2_575 .
O9 Cd1 O9 N6 146.3(5) 2_575 .
O9 Cd1 N4 C4 146.9(5) 2_575 .
O9 Cd1 N4 C4 -5.6(5) . .
O9 Cd1 N4 C3 170.9(4) . .
O9 Cd1 N4 C3 -36.6(5) 2_575 .
O9 Cd1 N5 C8 153.1(5) . .
O9 Cd1 N5 C8 -57.9(5) 2_575 .
O9 Cd1 N5 C9 -23.3(6) . .
O9 Cd1 N5 C9 125.6(6) 2_575 .
O9 N6 O7 Cd1 9.4(6) . .
P1 O1 C1 C5 33.5(7) . .
P1 O1 C1 C2 -148.1(4) . .
P1 O2 C6 C7 77.7(7) . .
P1 O2 C6 C10 -102.2(5) . .
P2 O3 C11 C12 110.3(5) . .
P2 O3 C11 C16 -74.7(5) . .
P2 O4 C22 C17 -69.9(5) . .
P2 O4 C22 C21 117.1(5) . .
P3 O6 C23 C24 -111.5(5) . .
P3 O6 C23 C28 71.4(5) . .
P3 O5 C34 C29 76.2(6) . .
P3 O5 C34 C33 -107.1(5) . .
N1 P1 N3 P3 -1.0(5) . .
N1 P1 O1 C1 37.0(5) . .
N1 P1 O2 C6 47.1(4) . .
N1 P2 N2 P3 3.2(5) . .
N1 P2 O3 C11 -62.4(4) . .
N1 P2 O4 C22 157.7(4) . .
N2 P2 N1 P1 -4.4(5) . .
N2 P2 O3 C11 167.9(4) . .
N2 P2 O4 C22 -74.2(4) . .
N2 P3 N3 P1 -0.2(5) . .
N2 P3 O6 C23 -160.8(4) . .
N2 P3 O5 C34 65.6(4) . .
N3 P1 N1 P2 3.4(5) . .
N3 P1 O1 C1 -96.8(4) . .
N3 P1 O2 C6 177.2(4) . .
N3 P3 N2 P2 -0.9(5) . .
N3 P3 O6 C23 69.8(4) . .
N3 P3 O5 C34 -163.9(4) . .
O1 P1 N1 P2 -126.5(3) . .
O1 P1 N3 P3 128.0(3) . .
O1 P1 O2 C6 -67.4(4) . .
O1 C1 C5 C4 177.7(5) . .
O1 C1 C2 C3 -178.5(5) . .
O2 P1 N1 P2 126.3(3) . .
O2 P1 N3 P3 -125.9(3) . .
O2 P1 O1 C1 152.0(4) . .
O2 C6 C7 C9 177.6(6) . 7_656
O2 C6 C10 C8 -176.9(5) . 7_656
O3 P2 N1 P1 -127.9(3) . .
O3 P2 N2 P3 129.9(3) . .
O3 P2 O4 C22 39.7(4) . .
O3 C11 C12 C13 176.1(5) . .
O3 C11 C16 C15 -176.3(5) . .
O3 C11 C16 C17 3.9(7) . .
O4 P2 N1 P1 120.2(3) . .
O4 P2 N2 P3 -117.5(3) . .
O4 P2 O3 C11 49.8(4) . .
O6 P3 N2 P2 -125.8(3) . .
O6 P3 N3 P1 121.8(3) . .
O6 P3 O5 C34 -47.0(4) . .
O6 C23 C24 C25 -175.6(5) . .
O6 C23 C28 C27 175.7(4) . .
O6 C23 C28 C29 -0.9(7) . .
O5 P3 N2 P2 123.2(3) . .
O5 P3 N3 P1 -126.7(3) . .
O5 P3 O6 C23 -43.9(4) . .
C11 C12 C13 C14 0.4(9) . .
C11 C16 C17 C18 -140.3(5) . .
C11 C16 C17 C22 41.6(8) . .
C12 C11 C16 C15 -1.4(8) . .
C12 C11 C16 C17 178.8(5) . .
C12 C13 C14 C15 -1.9(10) . .
C13 C14 C15 C16 1.7(10) . .
C14 C15 C16 C11 -0.1(8) . .
C14 C15 C16 C17 179.8(6) . .
C15 C16 C17 C18 39.9(8) . .
C15 C16 C17 C22 -138.2(5) . .
C16 C11 C12 C13 1.2(9) . .
C16 C17 C18 C19 -175.6(5) . .
C16 C17 C22 O4 3.8(7) . .
C16 C17 C22 C21 176.4(5) . .
C17 C18 C19 C20 -1.8(9) . .
C18 C17 C22 O4 -174.4(4) . .
C18 C17 C22 C21 -1.8(7) . .
C18 C19 C20 C21 0.1(9) . .
C19 C20 C21 C22 0.7(8) . .
C20 C21 C22 O4 172.9(5) . .
C20 C21 C22 C17 0.2(8) . .
C22 C17 C18 C19 2.6(8) . .
C23 C24 C25 C26 -1.7(8) . .
C23 C28 C29 C30 134.7(6) . .
C23 C28 C29 C34 -44.8(8) . .
C24 C23 C28 C27 -1.2(8) . .
C24 C23 C28 C29 -177.8(5) . .
C24 C25 C26 C27 1.8(9) . .
C25 C26 C27 C28 -1.6(9) . .
C26 C27 C28 C23 1.3(8) . .
C26 C27 C28 C29 177.8(5) . .
C27 C28 C29 C30 -41.8(8) . .
C27 C28 C29 C34 138.8(6) . .
C28 C23 C24 C25 1.4(8) . .
C28 C29 C30 C31 -178.6(6) . .
C28 C29 C34 O5 -4.4(8) . .
C28 C29 C34 C33 179.0(5) . .
C29 C30 C31 C32 -1.9(9) . .
C30 C29 C34 O5 176.1(5) . .
C30 C29 C34 C33 -0.4(8) . .
C30 C31 C32 C33 2.6(9) . .
C31 C32 C33 C34 -2.2(9) . .
C32 C33 C34 O5 -175.4(5) . .
C32 C33 C34 C29 1.2(9) . .
C34 C29 C30 C31 0.9(9) . .
C1 C5 C4 N4 0.5(10) . .
C5 C1 C2 C3 -0.1(8) . .
C5 C4 N4 Cd1 176.8(5) . .
C5 C4 N4 C3 0.2(9) . .
C2 C1 C5 C4 -0.6(8) . .
C2 C3 N4 Cd1 -177.7(4) . .
C2 C3 N4 C4 -1.0(9) . .
N4 Cd1 O7 N6 90.7(4) . .
N4 Cd1 O7 N6 -179.5(4) 2_575 .
N4 Cd1 O9 N6 -70.0(4) . .
N4 Cd1 O9 N6 12.6(5) 2_575 .
N4 Cd1 N4 C4 -131.3(5) 2_575 .
N4 Cd1 N4 C3 45.2(4) 2_575 .
N4 Cd1 N5 C8 68.0(5) . .
N4 Cd1 N5 C8 -11.9(8) 2_575 .
N4 Cd1 N5 C9 -108.5(6) . .
N4 Cd1 N5 C9 171.6(5) 2_575 .
N4 C3 C2 C1 0.9(9) . .
C7 C6 C10 C8 3.3(9) . 7_656
C7 C9 N5 Cd1 176.3(6) 7_655 .
C7 C9 N5 C8 -0.2(11) 7_655 .
C10 C6 C7 C9 -2.6(10) . 7_656
C10 C8 N5 Cd1 -177.2(5) 7_655 .
C10 C8 N5 C9 -0.6(10) 7_655 .
N5 Cd1 O7 N6 -88.3(4) 2_575 .
N5 Cd1 O7 N6 10.2(5) . .
N5 Cd1 O9 N6 -160.8(5) . .
N5 Cd1 O9 N6 94.7(4) 2_575 .
N5 Cd1 N4 C4 -50.8(7) 2_575 .
N5 Cd1 N4 C4 69.8(5) . .
N5 Cd1 N4 C3 -113.7(4) . .
N5 Cd1 N4 C3 125.7(5) 2_575 .
N5 Cd1 N5 C8 -130.6(5) 2_575 .
N5 Cd1 N5 C9 52.9(5) 2_575 .

loop_
_platon_squeeze_void_nr
_platon_squeeze_void_average_x
_platon_squeeze_void_average_y
_platon_squeeze_void_average_z
_platon_squeeze_void_volume
_platon_squeeze_void_count_electrons
_platon_squeeze_void_content
1 0.098 0.151 -0.001 151 52 ' '
2 0.402 0.151 0.499 150 52 ' '
3 0.599 -0.152 0.501 149 55 ' '
4 0.901 -0.152 0.001 148 55 ' '
5 0.098 0.349 0.499 150 55 ' '
6 0.402 0.349 0.999 150 55 ' '
7 0.750 0.250 0.158 13 3 ' '
8 0.750 0.250 0.658 13 3 ' '
9 0.599 0.652 1.001 150 53 ' '
10 0.901 0.652 0.501 149 53 ' '
11 0.250 0.750 0.342 13 2 ' '
12 0.250 0.750 0.842 13 2 ' '
